data_7008130
loop_
_publ_author_name
'Kurz, Philipp'
'Rattat, Dirk'
'Angst, Daniela'
'Schmalle, Helmut'
'Spingler, Bernhard'
'Alberto, Roger'
'Berke, Heinz'
'Beck, Wolfgang'

_publ_section_title
;
 The chemistry of the fac-[Re(CO)2(NO)]2+ fragment in aqueous solution.
;
_journal_issue 4
_journal_name_full 'Dalton transactions (Cambridge, England : 2003)'
_journal_page_first 804
_journal_page_last 810
_journal_paper_doi 10.1039/b417425a
_journal_year 2005
_chemical_formula_sum 'C8 H4 Br N2 O5 Re'
_chemical_formula_weight 474.24
_chemical_name_common Dicarbonylnitrosylbromopicolinate-rhenium(i)
_chemical_name_systematic
;
Dicarbonylnitrosylbromopicolinate-rhenium(I)
;
_space_group_IT_number 14
_symmetry_cell_setting monoclinic
_symmetry_space_group_name_Hall '-P 2yn'
_symmetry_space_group_name_H-M 'P 1 21/n 1'
_atom_sites_solution_hydrogens geom
_atom_sites_solution_primary direct
_atom_sites_solution_secondary difmap
_audit_creation_method SHELXL-97
_cell_angle_alpha 90.00
_cell_angle_beta 92.596(15)
_cell_angle_gamma 90.00
_cell_formula_units_Z 4
_cell_length_a 8.4870(10)
_cell_length_b 13.2496(13)
_cell_length_c 10.3211(14)
_cell_measurement_reflns_used 5000
_cell_measurement_temperature 193(2)
_cell_measurement_theta_max 28.15
_cell_measurement_theta_min 2.9
_cell_volume 1159.4(2)
_computing_cell_refinement 'Stoe IPDS software'
_computing_data_collection 'Stoe IPDS software'
_computing_data_reduction 'XRED (Stoe & Cie, 1997)'
_computing_molecular_graphics 'PLATON, PLUTON (Spek, 1990, 1997)'
_computing_publication_material 'SHELXL-97 (Sheldrick, 1997)'
_computing_structure_refinement 'SHELXL-97 (Sheldrick, 1997)'
_computing_structure_solution 'SHELXS-97 (Sheldrick, 1990)'
_diffrn_ambient_temperature 193(2)
_diffrn_measured_fraction_theta_full 0.939
_diffrn_measured_fraction_theta_max 0.939
_diffrn_measurement_device_type 'Stoe IPDS diffractometer'
_diffrn_measurement_method '\f rotation scan'
_diffrn_radiation_monochromator graphite
_diffrn_radiation_source 'fine-focus sealed tube'
_diffrn_radiation_type MoK\a
_diffrn_radiation_wavelength 0.71073
_diffrn_reflns_av_R_equivalents 0.0481
_diffrn_reflns_av_sigmaI/netI 0.0474
_diffrn_reflns_limit_h_max 11
_diffrn_reflns_limit_h_min -11
_diffrn_reflns_limit_k_max 17
_diffrn_reflns_limit_k_min -17
_diffrn_reflns_limit_l_max 13
_diffrn_reflns_limit_l_min -13
_diffrn_reflns_number 19822
_diffrn_reflns_theta_full 28.07
_diffrn_reflns_theta_max 28.07
_diffrn_reflns_theta_min 2.50
_diffrn_standards_decay_% 0
_diffrn_standards_interval_count ' image'
_diffrn_standards_interval_time 5.20
_diffrn_standards_number '50 to 200'
_exptl_absorpt_coefficient_mu 13.937
_exptl_absorpt_correction_T_max 0.0486
_exptl_absorpt_correction_T_min 0.0093
_exptl_absorpt_correction_type numerical
_exptl_absorpt_process_details 'Coppens et al. 1965'
_exptl_crystal_colour yellow
_exptl_crystal_density_diffrn 2.717
_exptl_crystal_density_method 'not measured'
_exptl_crystal_description 'irregular prism'
_exptl_crystal_F_000 864
_exptl_crystal_size_max 0.66
_exptl_crystal_size_mid 0.60
_exptl_crystal_size_min 0.42
_refine_diff_density_max 2.376
_refine_diff_density_min -2.336
_refine_diff_density_rms 0.279
_refine_ls_extinction_coef 0.0025(4)
_refine_ls_extinction_expression Fc^*^=kFc[1+0.001xFc^2^\l^3^/sin(2\q)]^-1/4^
_refine_ls_extinction_method SHELXL
_refine_ls_goodness_of_fit_ref 1.101
_refine_ls_hydrogen_treatment constr
_refine_ls_matrix_type full
_refine_ls_number_parameters 155
_refine_ls_number_reflns 2760
_refine_ls_number_restraints 0
_refine_ls_restrained_S_all 1.101
_refine_ls_R_factor_all 0.0502
_refine_ls_R_factor_gt 0.0426
_refine_ls_shift/su_max 0.001
_refine_ls_shift/su_mean 0.000
_refine_ls_structure_factor_coef Fsqd
_refine_ls_weighting_details 'w=1/[\s^2^(Fo^2^)+(0.0727P)^2^+4.9309P] where P=(Fo^2^+2Fc^2^)/3'
_refine_ls_weighting_scheme calc
_refine_ls_wR_factor_gt 0.1222
_refine_ls_wR_factor_ref 0.1262
_reflns_number_gt 2319
_reflns_number_total 2760
_reflns_threshold_expression >2sigma(I)
_cod_data_source_file b417425a.txt
_cod_data_source_block rat138
_cod_original_sg_symbol_H-M 'P 21/n'
_cod_database_code 7008130

loop_
_symmetry_equiv_pos_as_xyz
'x, y, z'
'-x+1/2, y+1/2, -z+1/2'
'-x, -y, -z'
'x-1/2, -y-1/2, z-1/2'

loop_
_atom_site_label
_atom_site_type_symbol
_atom_site_fract_x
_atom_site_fract_y
_atom_site_fract_z
_atom_site_U_iso_or_equiv
_atom_site_adp_type
_atom_site_occupancy
_atom_site_calc_flag
_atom_site_refinement_flags
_atom_site_disorder_assembly
_atom_site_disorder_group
Re1 Re 0.28895(3) 0.67872(2) 0.09113(3) 0.02677(16) Uani 1 d . . .
Br1 Br 0.19140(11) 0.80197(8) -0.08445(9) 0.0374(2) Uani 1 d . . .
O2 O -0.0572(8) 0.6088(6) 0.1149(8) 0.0471(18) Uani 1 d . . .
C2 C 0.0686(10) 0.6294(7) 0.1054(9) 0.0331(18) Uani 1 d . . .
O1 O 0.3594(9) 0.5188(6) -0.1023(7) 0.0454(17) Uani 1 d . . .
N1 N 0.3270(9) 0.5810(6) -0.0284(8) 0.0344(16) Uani 1 d . . .
C3 C 0.3630(8) 0.5904(6) 0.2251(7) 0.0227(14) Uani 1 d . . .
O3 O 0.4058(8) 0.5352(6) 0.3020(6) 0.0407(15) Uani 1 d . . .
N2 N 0.5036(8) 0.7621(5) 0.0855(7) 0.0271(14) Uani 1 d . . .
C4 C 0.3668(11) 0.8584(7) 0.2419(8) 0.0332(18) Uani 1 d . . .
C5 C 0.5041(9) 0.8471(6) 0.1581(8) 0.0265(15) Uani 1 d . . .
C6 C 0.6260(11) 0.9153(7) 0.1573(9) 0.0352(19) Uani 1 d . . .
H6 H 0.6234 0.9754 0.2075 0.042 Uiso 1 calc R . .
C7 C 0.7512(12) 0.8948(9) 0.0825(10) 0.043(2) Uani 1 d . . .
H7 H 0.8366 0.9409 0.0799 0.051 Uiso 1 calc R . .
C8 C 0.7531(11) 0.8074(7) 0.0114(9) 0.0341(19) Uani 1 d . . .
H8 H 0.8419 0.7919 -0.0378 0.041 Uiso 1 calc R . .
C9 C 0.6273(10) 0.7420(7) 0.0109(9) 0.0339(18) Uani 1 d . . .
H9 H 0.6270 0.6830 -0.0414 0.041 Uiso 1 calc R . .
O4 O 0.2573(7) 0.7902(5) 0.2234(6) 0.0334(13) Uani 1 d . . .
O5 O 0.3627(9) 0.9251(5) 0.3227(7) 0.0433(16) Uani 1 d . . .

loop_
_atom_site_aniso_label
_atom_site_aniso_U_11
_atom_site_aniso_U_22
_atom_site_aniso_U_33
_atom_site_aniso_U_23
_atom_site_aniso_U_13
_atom_site_aniso_U_12
Re1 0.0225(2) 0.0243(2) 0.0336(2) 0.00244(11) 0.00283(13) 0.00058(10)
Br1 0.0325(4) 0.0403(5) 0.0388(5) 0.0079(4) -0.0054(4) 0.0001(3)
O2 0.027(3) 0.049(4) 0.065(5) 0.019(4) 0.001(3) -0.008(3)
C2 0.030(4) 0.036(5) 0.033(4) 0.008(4) 0.002(3) 0.006(3)
O1 0.046(4) 0.044(4) 0.046(4) -0.018(3) -0.005(3) 0.006(3)
N1 0.032(4) 0.032(4) 0.039(4) -0.002(3) -0.007(3) 0.002(3)
C3 0.019(3) 0.026(4) 0.023(3) -0.001(3) -0.001(3) -0.004(3)
O3 0.041(3) 0.046(4) 0.035(3) 0.006(3) -0.007(3) 0.006(3)
N2 0.022(3) 0.029(3) 0.030(3) 0.001(3) 0.002(2) -0.003(3)
C4 0.036(4) 0.035(4) 0.028(4) 0.004(3) 0.000(3) 0.006(4)
C5 0.026(4) 0.022(3) 0.031(4) 0.004(3) 0.000(3) 0.004(3)
C6 0.036(4) 0.038(5) 0.032(4) -0.007(4) -0.001(3) -0.013(4)
C7 0.038(5) 0.052(6) 0.038(5) 0.000(4) 0.001(4) -0.019(4)
C8 0.032(4) 0.043(5) 0.027(4) 0.001(3) 0.011(3) -0.004(4)
C9 0.029(4) 0.038(5) 0.035(4) -0.002(4) 0.004(3) 0.005(3)
O4 0.030(3) 0.038(3) 0.033(3) 0.002(3) 0.007(2) 0.005(3)
O5 0.050(4) 0.039(4) 0.041(4) -0.013(3) 0.000(3) 0.007(3)

loop_
_atom_type_symbol
_atom_type_description
_atom_type_scat_dispersion_real
_atom_type_scat_dispersion_imag
_atom_type_scat_source
C C 0.0033 0.0016 'International Tables Vol C Tables 4.2.6.8 and 6.1.1.4'
H H 0.0000 0.0000 'International Tables Vol C Tables 4.2.6.8 and 6.1.1.4'
N N 0.0061 0.0033 'International Tables Vol C Tables 4.2.6.8 and 6.1.1.4'
O O 0.0106 0.0060 'International Tables Vol C Tables 4.2.6.8 and 6.1.1.4'
Br Br -0.2901 2.4595 'International Tables Vol C Tables 4.2.6.8 and 6.1.1.4'
Re Re -1.0185 7.2310 'International Tables Vol C Tables 4.2.6.8 and 6.1.1.4'

loop_
_geom_angle_atom_site_label_1
_geom_angle_atom_site_label_2
_geom_angle_atom_site_label_3
_geom_angle
_geom_angle_site_symmetry_1
_geom_angle_site_symmetry_3
_geom_angle_publ_flag
N1 Re1 C3 89.5(3) . . yes
N1 Re1 C2 90.7(4) . . yes
C3 Re1 C2 91.4(3) . . yes
N1 Re1 O4 177.2(3) . . yes
C3 Re1 O4 90.5(3) . . yes
C2 Re1 O4 92.0(3) . . yes
N1 Re1 N2 99.9(3) . . yes
C3 Re1 N2 94.8(3) . . yes
C2 Re1 N2 167.7(3) . . yes
O4 Re1 N2 77.4(3) . . yes
N1 Re1 Br1 92.0(2) . . yes
C3 Re1 Br1 178.3(2) . . yes
C2 Re1 Br1 89.2(2) . . yes
O4 Re1 Br1 87.90(18) . . yes
N2 Re1 Br1 84.22(19) . . yes
O2 C2 Re1 175.1(9) . . yes
O1 N1 Re1 176.4(7) . . yes
O3 C3 Re1 177.7(7) . . yes
C5 N2 C9 119.7(7) . . yes
C5 N2 Re1 113.4(5) . . yes
C9 N2 Re1 126.7(6) . . yes
O5 C4 O4 124.2(9) . . yes
O5 C4 C5 121.2(9) . . yes
O4 C4 C5 114.6(8) . . yes
N2 C5 C6 121.8(8) . . yes
N2 C5 C4 115.0(7) . . yes
C6 C5 C4 123.1(8) . . yes
C7 C6 C5 118.5(9) . . yes
C7 C6 H6 120.8 . . yes
C5 C6 H6 120.8 . . yes
C6 C7 C8 119.9(9) . . yes
C6 C7 H7 120.0 . . yes
C8 C7 H7 120.0 . . yes
C7 C8 C9 120.4(8) . . yes
C7 C8 H8 119.8 . . yes
C9 C8 H8 119.8 . . yes
N2 C9 C8 119.7(8) . . yes
N2 C9 H9 120.2 . . yes
C8 C9 H9 120.2 . . yes
C4 O4 Re1 119.1(5) . . yes

loop_
_geom_bond_atom_site_label_1
_geom_bond_atom_site_label_2
_geom_bond_distance
_geom_bond_site_symmetry_2
_geom_bond_publ_flag
Re1 N1 1.828(8) . yes
Re1 C3 1.896(8) . yes
Re1 C2 1.993(9) . yes
Re1 O4 2.037(7) . yes
Re1 N2 2.134(7) . yes
Re1 Br1 2.5495(10) . yes
O2 C2 1.111(11) . yes
O1 N1 1.164(10) . yes
C3 O3 1.128(10) . yes
N2 C5 1.353(11) . yes
N2 C9 1.356(11) . yes
C4 O5 1.216(12) . yes
C4 O4 1.304(12) . yes
C4 C5 1.489(12) . yes
C5 C6 1.374(12) . yes
C6 C7 1.369(14) . yes
C6 H6 0.9500 . yes
C7 C8 1.371(14) . yes
C7 H7 0.9500 . yes
C8 C9 1.375(13) . yes
C8 H8 0.9500 . yes
C9 H9 0.9500 . yes

loop_
_geom_torsion_atom_site_label_1
_geom_torsion_atom_site_label_2
_geom_torsion_atom_site_label_3
_geom_torsion_atom_site_label_4
_geom_torsion
_geom_torsion_site_symmetry_1
_geom_torsion_site_symmetry_2
_geom_torsion_site_symmetry_3
_geom_torsion_site_symmetry_4
_geom_torsion_publ_flag
N1 Re1 C2 O2 -148(10) . . . . yes
C3 Re1 C2 O2 123(10) . . . . yes
O4 Re1 C2 O2 32(10) . . . . yes
N2 Re1 C2 O2 2(11) . . . . yes
Br1 Re1 C2 O2 -56(10) . . . . yes
C3 Re1 N1 O1 -59(13) . . . . yes
C2 Re1 N1 O1 -150(13) . . . . yes
O4 Re1 N1 O1 31(17) . . . . yes
N2 Re1 N1 O1 36(13) . . . . yes
Br1 Re1 N1 O1 120(13) . . . . yes
N1 Re1 C3 O3 -24(17) . . . . yes
C2 Re1 C3 O3 67(17) . . . . yes
O4 Re1 C3 O3 159(17) . . . . yes
N2 Re1 C3 O3 -124(17) . . . . yes
Br1 Re1 C3 O3 180(100) . . . . yes
N1 Re1 N2 C5 174.4(6) . . . . yes
C3 Re1 N2 C5 -95.3(6) . . . . yes
C2 Re1 N2 C5 25.1(18) . . . . yes
O4 Re1 N2 C5 -5.9(5) . . . . yes
Br1 Re1 N2 C5 83.3(6) . . . . yes
N1 Re1 N2 C9 -0.2(8) . . . . yes
C3 Re1 N2 C9 90.2(7) . . . . yes
C2 Re1 N2 C9 -149.4(14) . . . . yes
O4 Re1 N2 C9 179.6(8) . . . . yes
Br1 Re1 N2 C9 -91.3(7) . . . . yes
C9 N2 C5 C6 1.0(13) . . . . yes
Re1 N2 C5 C6 -173.9(7) . . . . yes
C9 N2 C5 C4 -176.6(8) . . . . yes
Re1 N2 C5 C4 8.4(9) . . . . yes
O5 C4 C5 N2 171.2(8) . . . . yes
O4 C4 C5 N2 -6.9(11) . . . . yes
O5 C4 C5 C6 -6.4(14) . . . . yes
O4 C4 C5 C6 175.5(8) . . . . yes
N2 C5 C6 C7 -1.3(14) . . . . yes
C4 C5 C6 C7 176.1(9) . . . . yes
C5 C6 C7 C8 -0.4(15) . . . . yes
C6 C7 C8 C9 2.4(15) . . . . yes
C5 N2 C9 C8 1.0(13) . . . . yes
Re1 N2 C9 C8 175.3(7) . . . . yes
C7 C8 C9 N2 -2.7(14) . . . . yes
O5 C4 O4 Re1 -176.4(7) . . . . yes
C5 C4 O4 Re1 1.7(10) . . . . yes
N1 Re1 O4 C4 6(6) . . . . yes
C3 Re1 O4 C4 97.0(7) . . . . yes
C2 Re1 O4 C4 -171.6(7) . . . . yes
N2 Re1 O4 C4 2.1(6) . . . . yes
Br1 Re1 O4 C4 -82.4(6) . . . . yes
